data_1502103
loop_
_publ_author_name
'Teraoka, Takuro'
'Hiroto, Satoru'
'Shinokubo, Hiroshi'

_publ_section_title
;
 Iridium-catalyzed direct tetraborylation of perylene bisimides.
;
_journal_issue 10
_journal_name_full 'Organic letters'
_journal_page_first 2532
_journal_page_last 2535
_journal_paper_doi 10.1021/ol2004534
_journal_volume 13
_journal_year 2011
_chemical_formula_sum 'C67 H92 B4 N2 O15'
_chemical_formula_weight 1208.67
_chemical_name_systematic
; 
 ? 
;
_space_group_IT_number 19
_symmetry_cell_setting orthorhombic
_symmetry_Int_Tables_number 19
_symmetry_space_group_name_Hall 'P 2ac 2ab'
_symmetry_space_group_name_H-M 'P 21 21 21'
_atom_sites_solution_hydrogens geom
_atom_sites_solution_primary direct
_atom_sites_solution_secondary difmap
_audit_creation_method SHELXL-97
_cell_angle_alpha 90.00
_cell_angle_beta 90.00
_cell_angle_gamma 90.00
_cell_formula_units_Z 4
_cell_length_a 11.010(5)
_cell_length_b 18.968(8)
_cell_length_c 33.023(15)
_cell_measurement_reflns_used 1565
_cell_measurement_temperature 153(2)
_cell_measurement_theta_max 18.18
_cell_measurement_theta_min 2.15
_cell_volume 6896(5)
_computing_cell_refinement 'Bruker SMART'
_computing_data_collection 'Bruker SMART'
_computing_data_reduction 'Bruker SAINT'
_computing_molecular_graphics 'Bruker SHELXTL'
_computing_publication_material 'Bruker SHELXTL'
_computing_structure_refinement 'SHELXL-97 (Sheldrick, 1997)'
_computing_structure_solution 'SHELXS-97 (Sheldrick, 1990)'
_diffrn_ambient_temperature 153(2)
_diffrn_measured_fraction_theta_full 0.998
_diffrn_measured_fraction_theta_max 0.998
_diffrn_measurement_device_type 'CCD area detector'
_diffrn_measurement_method 'phi and omega scans'
_diffrn_radiation_monochromator graphite
_diffrn_radiation_source 'fine-focus sealed tube'
_diffrn_radiation_type MoK\a
_diffrn_radiation_wavelength 0.71073
_diffrn_reflns_av_R_equivalents 0.2114
_diffrn_reflns_av_sigmaI/netI 0.2273
_diffrn_reflns_limit_h_max 13
_diffrn_reflns_limit_h_min -12
_diffrn_reflns_limit_k_max 22
_diffrn_reflns_limit_k_min -13
_diffrn_reflns_limit_l_max 39
_diffrn_reflns_limit_l_min -39
_diffrn_reflns_number 39538
_diffrn_reflns_theta_full 25.00
_diffrn_reflns_theta_max 25.00
_diffrn_reflns_theta_min 1.24
_exptl_absorpt_coefficient_mu 0.080
_exptl_absorpt_correction_T_max 0.9960
_exptl_absorpt_correction_T_min 0.9610
_exptl_absorpt_correction_type empirical
_exptl_crystal_colour orange
_exptl_crystal_density_diffrn 1.164
_exptl_crystal_density_method 'not measured'
_exptl_crystal_description prism
_exptl_crystal_F_000 2592
_exptl_crystal_size_max 0.50
_exptl_crystal_size_mid 0.10
_exptl_crystal_size_min 0.05
_refine_diff_density_max 0.377
_refine_diff_density_min -0.465
_refine_diff_density_rms 0.101
_refine_ls_abs_structure_details 'Flack H D (1983), Acta Cryst. A39, 876-881'
_refine_ls_abs_structure_Flack 2(3)
_refine_ls_extinction_method none
_refine_ls_goodness_of_fit_ref 0.934
_refine_ls_hydrogen_treatment constr
_refine_ls_matrix_type full
_refine_ls_number_parameters 819
_refine_ls_number_reflns 12137
_refine_ls_number_restraints 12
_refine_ls_restrained_S_all 0.935
_refine_ls_R_factor_all 0.2252
_refine_ls_R_factor_gt 0.0918
_refine_ls_shift/su_max 0.004
_refine_ls_shift/su_mean 0.000
_refine_ls_structure_factor_coef Fsqd
_refine_ls_weighting_details 'calc w=1/[\s^2^(Fo^2^)+(0.1587P)^2^+0.0000P] where P=(Fo^2^+2Fc^2^)/3'
_refine_ls_weighting_scheme calc
_refine_ls_wR_factor_gt 0.2240
_refine_ls_wR_factor_ref 0.3186
_reflns_number_gt 4664
_reflns_number_total 12137
_reflns_threshold_expression >2sigma(I)
_cod_data_source_file ol2004534_si_001.cif
_cod_data_source_block 9z09ter
_cod_depositor_comments
;
The following automatic conversions were performed:

'_symmetry_cell_setting' value 'Orthorhombic' changed to
'orthorhombic' according to
/home/saulius/struct/CIF-dictionaries/cif_core.dic dictionary named
'cif_core.dic' version 2.4.1 from 2010-06-29.

Automatic conversion script
Id: cif_fix_values 1715 2011-07-08 13:25:40Z adriana 
;
_cod_original_sg_symbol_H-M P2(1)2(1)2(1)
_cod_database_code 1502103

loop_
_symmetry_equiv_pos_as_xyz
'x, y, z'
'-x+1/2, -y, z+1/2'
'-x, y+1/2, -z+1/2'
'x+1/2, -y+1/2, -z'

loop_
_atom_site_label
_atom_site_type_symbol
_atom_site_fract_x
_atom_site_fract_y
_atom_site_fract_z
_atom_site_U_iso_or_equiv
_atom_site_adp_type
_atom_site_occupancy
_atom_site_symmetry_multiplicity
_atom_site_calc_flag
_atom_site_refinement_flags
B1 B 0.6134(13) 0.5153(5) 0.8252(3) 0.045(3) Uani 1 1 d .
B2 B 1.2134(11) 0.7070(5) 0.8742(3) 0.031(3) Uani 1 1 d .
B3 B 1.2127(11) 0.5506(5) 1.0757(3) 0.034(3) Uani 1 1 d .
B4 B 0.6224(12) 0.3564(5) 1.0256(3) 0.040(3) Uani 1 1 d .
C1 C 0.7334(10) 0.5009(4) 0.8926(2) 0.036(2) Uani 1 1 d .
H1 H 0.6700 0.4697 0.9003 0.043 Uiso 1 1 calc R
C2 C 0.7263(9) 0.5311(4) 0.8532(2) 0.034(2) Uani 1 1 d .
C3 C 0.8228(9) 0.5747(4) 0.8426(2) 0.035(2) Uani 1 1 d .
C4 C 0.9204(9) 0.5900(4) 0.8696(2) 0.032(2) Uani 1 1 d .
C5 C 1.0141(9) 0.6376(4) 0.8587(2) 0.031(2) Uani 1 1 d .
C6 C 1.1071(10) 0.6549(4) 0.8845(2) 0.039(3) Uani 1 1 d .
C7 C 1.1063(9) 0.6223(4) 0.9236(2) 0.034(2) Uani 1 1 d .
H7 H 1.1708 0.6326 0.9417 0.041 Uiso 1 1 calc R
C8 C 1.0156(9) 0.5765(4) 0.9362(2) 0.031(2) Uani 1 1 d .
C9 C 0.9197(9) 0.5581(4) 0.9098(2) 0.034(2) Uani 1 1 d .
C10 C 0.8230(8) 0.5128(4) 0.9203(2) 0.027(2) Uani 1 1 d .
C11 C 1.1048(10) 0.5599(4) 1.0060(2) 0.038(2) Uani 1 1 d .
H11 H 1.1680 0.5914 0.9986 0.046 Uiso 1 1 calc R
C12 C 1.1061(10) 0.5304(4) 1.0456(2) 0.037(2) Uani 1 1 d .
C13 C 1.0160(8) 0.4841(4) 1.0555(2) 0.0233(19) Uani 1 1 d .
C14 C 0.9239(9) 0.4677(4) 1.0285(2) 0.030(2) Uani 1 1 d .
C15 C 0.8276(9) 0.4224(4) 1.0389(2) 0.031(2) Uani 1 1 d .
C16 C 0.7344(10) 0.4049(4) 1.0140(2) 0.037(2) Uani 1 1 d .
C17 C 0.7336(9) 0.4369(4) 0.9740(2) 0.034(2) Uani 1 1 d .
H17 H 0.6688 0.4261 0.9560 0.041 Uiso 1 1 calc R
C18 C 0.8232(9) 0.4821(4) 0.9610(2) 0.032(2) Uani 1 1 d .
C19 C 0.9206(8) 0.4989(4) 0.9880(2) 0.025(2) Uani 1 1 d .
C20 C 1.0156(8) 0.5446(4) 0.9780(2) 0.0250(19) Uani 1 1 d .
C21 C 0.8253(9) 0.6056(4) 0.8011(2) 0.031(2) Uani 1 1 d .
C22 C 1.0091(9) 0.6709(4) 0.8178(2) 0.032(2) Uani 1 1 d .
C23 C 1.0123(9) 0.4523(4) 1.0965(2) 0.033(2) Uani 1 1 d .
C24 C 0.8314(10) 0.3873(4) 1.0801(2) 0.034(2) Uani 1 1 d .
C25 C 0.9267(12) 0.6772(5) 0.7475(2) 0.060(3) Uani 1 1 d .
H25 H 0.8618 0.6499 0.7333 0.071 Uiso 1 1 calc .
C26 C 0.8817(15) 0.7534(6) 0.7457(3) 0.087(5) Uani 1 1 d .
H26A H 0.9390 0.7829 0.7614 0.104 Uiso 1 1 calc R
H26B H 0.8861 0.7691 0.7172 0.104 Uiso 1 1 calc R
C27 C 0.7608(15) 0.7676(7) 0.7603(4) 0.105(5) Uani 1 1 d .
H27A H 0.7027 0.7369 0.7464 0.157 Uiso 1 1 calc R
H27B H 0.7401 0.8170 0.7551 0.157 Uiso 1 1 calc R
H27C H 0.7572 0.7585 0.7895 0.157 Uiso 1 1 calc R
C28 C 1.0365(12) 0.6597(6) 0.7255(3) 0.069(4) Uani 1 1 d .
H28A H 1.1013 0.6918 0.7351 0.082 Uiso 1 1 calc R
H28B H 1.0221 0.6709 0.6966 0.082 Uiso 1 1 calc R
C29 C 1.0851(15) 0.5862(7) 0.7276(3) 0.097(5) Uani 1 1 d .
H29A H 1.1406 0.5820 0.7507 0.145 Uiso 1 1 calc R
H29B H 1.1290 0.5754 0.7025 0.145 Uiso 1 1 calc R
H29C H 1.0177 0.5530 0.7309 0.145 Uiso 1 1 calc R
C30 C 0.9272(11) 0.3686(5) 1.1473(3) 0.052(3) Uani 1 1 d U
H30 H 0.9967 0.3930 1.1609 0.063 Uiso 1 1 calc .
C31 C 0.9722(14) 0.2967(6) 1.1446(3) 0.085(3) Uani 1 1 d U
H31A H 0.9740 0.2785 1.1727 0.102 Uiso 1 1 calc R
H31B H 0.9087 0.2695 1.1303 0.102 Uiso 1 1 calc R
C32 C 1.0840(13) 0.2767(6) 1.1269(3) 0.084(4) Uani 1 1 d U
H32A H 1.0966 0.3035 1.1019 0.127 Uiso 1 1 calc R
H32B H 1.0825 0.2262 1.1207 0.127 Uiso 1 1 calc R
H32C H 1.1503 0.2866 1.1459 0.127 Uiso 1 1 calc R
C33 C 0.8274(13) 0.3881(6) 1.1729(3) 0.074(4) Uani 1 1 d .
H33A H 0.8533 0.3783 1.2011 0.089 Uiso 1 1 calc R
H33B H 0.7606 0.3548 1.1669 0.089 Uiso 1 1 calc R
C34 C 0.7730(11) 0.4592(5) 1.1733(3) 0.061(3) Uani 1 1 d .
H34A H 0.8376 0.4947 1.1740 0.092 Uiso 1 1 calc R
H34B H 0.7211 0.4643 1.1972 0.092 Uiso 1 1 calc R
H34C H 0.7240 0.4657 1.1488 0.092 Uiso 1 1 calc R
C35 C 0.3034(11) 0.5192(6) 0.8182(3) 0.071(4) Uani 1 1 d .
H35A H 0.3082 0.4939 0.8440 0.106 Uiso 1 1 calc R
H35B H 0.2472 0.4946 0.8000 0.106 Uiso 1 1 calc R
H35C H 0.2740 0.5672 0.8230 0.106 Uiso 1 1 calc R
C36 C 0.4242(13) 0.5753(5) 0.7640(3) 0.085(5) Uani 1 1 d .
H36A H 0.3626 0.5616 0.7440 0.128 Uiso 1 1 calc R
H36B H 0.5044 0.5754 0.7511 0.128 Uiso 1 1 calc R
H36C H 0.4059 0.6226 0.7742 0.128 Uiso 1 1 calc R
C37 C 0.4782(13) 0.4276(6) 0.7449(3) 0.080(4) Uani 1 1 d .
H37A H 0.5246 0.4615 0.7287 0.120 Uiso 1 1 calc R
H37B H 0.3932 0.4279 0.7362 0.120 Uiso 1 1 calc R
H37C H 0.5122 0.3803 0.7412 0.120 Uiso 1 1 calc R
C38 C 0.4344(14) 0.3895(5) 0.8164(3) 0.079(4) Uani 1 1 d .
H38A H 0.4984 0.3551 0.8223 0.119 Uiso 1 1 calc R
H38B H 0.3673 0.3661 0.8023 0.119 Uiso 1 1 calc R
H38C H 0.4046 0.4099 0.8418 0.119 Uiso 1 1 calc R
C39 C 1.3737(13) 0.8596(5) 0.9025(3) 0.083(4) Uani 1 1 d .
H39A H 1.3079 0.8913 0.9107 0.124 Uiso 1 1 calc R
H39B H 1.4392 0.8871 0.8901 0.124 Uiso 1 1 calc R
H39C H 1.4050 0.8347 0.9263 0.124 Uiso 1 1 calc R
C40 C 1.2774(13) 0.8467(5) 0.8330(3) 0.072(4) Uani 1 1 d .
H40A H 1.2372 0.8131 0.8148 0.109 Uiso 1 1 calc R
H40B H 1.3460 0.8686 0.8188 0.109 Uiso 1 1 calc R
H40C H 1.2194 0.8832 0.8411 0.109 Uiso 1 1 calc R
C41 C 1.4817(11) 0.7499(5) 0.8253(3) 0.066(3) Uani 1 1 d .
H41A H 1.5338 0.7083 0.8225 0.099 Uiso 1 1 calc R
H41B H 1.5324 0.7922 0.8278 0.099 Uiso 1 1 calc R
H41C H 1.4298 0.7542 0.8013 0.099 Uiso 1 1 calc R
C42 C 1.4819(13) 0.7209(6) 0.8984(3) 0.077(4) Uani 1 1 d .
H42A H 1.4298 0.7070 0.9211 0.116 Uiso 1 1 calc R
H42B H 1.5329 0.7608 0.9066 0.116 Uiso 1 1 calc R
H42C H 1.5337 0.6811 0.8906 0.116 Uiso 1 1 calc R
C43 C 0.4234(10) 0.5220(5) 0.7997(3) 0.050(3) Uani 1 1 d .
C44 C 0.4856(12) 0.4481(4) 0.7896(3) 0.053(3) Uani 1 1 d .
C45 C 1.3255(10) 0.8064(4) 0.8720(3) 0.048(3) Uani 1 1 d .
C46 C 1.4034(8) 0.7424(4) 0.8626(3) 0.035(2) Uani 1 1 d .
C47 C 1.4833(10) 0.5925(5) 1.0632(3) 0.058(3) Uani 1 1 d .
H47A H 1.5123 0.5557 1.0448 0.087 Uiso 1 1 calc R
H47B H 1.5529 0.6170 1.0752 0.087 Uiso 1 1 calc R
H47C H 1.4335 0.6264 1.0481 0.087 Uiso 1 1 calc R
C48 C 1.4846(11) 0.5132(5) 1.1240(3) 0.060(3) Uani 1 1 d .
H48A H 1.4320 0.4846 1.1414 0.090 Uiso 1 1 calc R
H48B H 1.5366 0.5431 1.1408 0.090 Uiso 1 1 calc R
H48C H 1.5353 0.4822 1.1073 0.090 Uiso 1 1 calc R
C49 C 1.3774(10) 0.6870(5) 1.1212(3) 0.054(3) Uani 1 1 d .
H49A H 1.4053 0.7006 1.0941 0.082 Uiso 1 1 calc R
H49B H 1.4456 0.6893 1.1402 0.082 Uiso 1 1 calc R
H49C H 1.3133 0.7194 1.1300 0.082 Uiso 1 1 calc R
C50 C 1.2864(12) 0.5877(5) 1.1625(2) 0.060(3) Uani 1 1 d .
H50A H 1.2286 0.6217 1.1738 0.091 Uiso 1 1 calc R
H50B H 1.3572 0.5841 1.1804 0.091 Uiso 1 1 calc R
H50C H 1.2473 0.5414 1.1602 0.091 Uiso 1 1 calc R
C51 C 0.4411(11) 0.2562(5) 0.9800(3) 0.060(3) Uani 1 1 d .
H51A H 0.4267 0.3035 0.9691 0.090 Uiso 1 1 calc R
H51B H 0.3638 0.2309 0.9821 0.090 Uiso 1 1 calc R
H51C H 0.4960 0.2304 0.9620 0.090 Uiso 1 1 calc R
C52 C 0.4966(12) 0.1904(4) 1.0436(3) 0.060(3) Uani 1 1 d .
H52A H 0.5394 0.1558 1.0268 0.090 Uiso 1 1 calc R
H52B H 0.4121 0.1755 1.0473 0.090 Uiso 1 1 calc R
H52C H 0.5364 0.1938 1.0701 0.090 Uiso 1 1 calc R
C53 C 0.3135(12) 0.3428(5) 1.0362(3) 0.063(3) Uani 1 1 d .
H53A H 0.2838 0.3801 1.0543 0.095 Uiso 1 1 calc R
H53B H 0.2594 0.3019 1.0379 0.095 Uiso 1 1 calc R
H53C H 0.3152 0.3604 1.0083 0.095 Uiso 1 1 calc R
C54 C 0.4441(13) 0.3115(5) 1.0942(3) 0.074(4) Uani 1 1 d .
H54A H 0.5283 0.2999 1.1011 0.112 Uiso 1 1 calc R
H54B H 0.3908 0.2728 1.1025 0.112 Uiso 1 1 calc R
H54C H 0.4201 0.3548 1.1083 0.112 Uiso 1 1 calc R
C55 C 1.4070(8) 0.5592(4) 1.0968(2) 0.033(2) Uani 1 1 d .
C56 C 1.3279(10) 0.6127(4) 1.1199(2) 0.043(3) Uani 1 1 d .
C57 C 0.4996(11) 0.2623(4) 1.0228(3) 0.049(3) Uani 1 1 d .
C58 C 0.4333(10) 0.3226(4) 1.0482(3) 0.044(3) Uani 1 1 d .
C1R C 0.2214(10) 0.7572(5) 0.0051(3) 0.041(2) Uani 1 1 d .
C2R C 0.0937(13) 0.7572(6) -0.0034(3) 0.073(4) Uani 1 1 d .
H2R1 H 0.0809 0.7554 -0.0327 0.110 Uiso 1 1 calc R
H2R2 H 0.0569 0.8003 0.0075 0.110 Uiso 1 1 calc R
H2R3 H 0.0558 0.7160 0.0093 0.110 Uiso 1 1 calc R
C3R C 0.2773(15) 0.8218(7) 0.0263(5) 0.113(6) Uani 1 1 d .
H3R1 H 0.3602 0.8106 0.0350 0.169 Uiso 1 1 calc R
H3R2 H 0.2281 0.8343 0.0499 0.169 Uiso 1 1 calc R
H3R3 H 0.2793 0.8616 0.0074 0.169 Uiso 1 1 calc R
C1S C 0.2614(13) 0.4348(6) 0.9290(4) 0.087(4) Uani 1 1 d .
H1S1 H 0.2572 0.3864 0.9187 0.130 Uiso 1 1 calc R
H1S2 H 0.2191 0.4665 0.9102 0.130 Uiso 1 1 calc R
H1S3 H 0.2227 0.4371 0.9556 0.130 Uiso 1 1 calc R
C2S C 0.3881(13) 0.4562(6) 0.9324(3) 0.059(3) Uani 1 1 d .
C3S C 0.4135(17) 0.5276(7) 0.9493(5) 0.126(6) Uani 1 1 d .
H3S1 H 0.3902 0.5288 0.9779 0.188 Uiso 1 1 calc R
H3S2 H 0.3666 0.5629 0.9343 0.188 Uiso 1 1 calc R
H3S3 H 0.5004 0.5379 0.9467 0.188 Uiso 1 1 calc R
C1T C 0.872(2) 0.3613(8) 0.8322(5) 0.166(10) Uani 1 1 d .
H1T1 H 0.9281 0.3405 0.8519 0.250 Uiso 1 1 calc R
H1T2 H 0.8286 0.3236 0.8179 0.250 Uiso 1 1 calc R
H1T3 H 0.8137 0.3915 0.8462 0.250 Uiso 1 1 calc R
C2T C 0.9432(18) 0.4048(8) 0.8019(7) 0.116(6) Uani 1 1 d .
C3T C 0.885(2) 0.4075(9) 0.7604(5) 0.152(8) Uani 1 1 d .
H3T1 H 0.8264 0.4465 0.7594 0.228 Uiso 1 1 calc R
H3T2 H 0.8423 0.3630 0.7551 0.228 Uiso 1 1 calc R
H3T3 H 0.9474 0.4147 0.7397 0.228 Uiso 1 1 calc R
N1 N 0.9228(7) 0.6496(3) 0.79046(18) 0.0336(19) Uani 1 1 d .
N2 N 0.9268(7) 0.4037(3) 1.10609(18) 0.0339(19) Uani 1 1 d .
O1 O 0.5123(6) 0.5494(3) 0.82993(17) 0.0421(16) Uani 1 1 d .
O2 O 0.6089(7) 0.4596(3) 0.79975(17) 0.053(2) Uani 1 1 d .
O3 O 1.2128(6) 0.7750(3) 0.88838(16) 0.0401(16) Uani 1 1 d .
O4 O 1.3168(6) 0.6866(3) 0.85607(17) 0.0440(17) Uani 1 1 d .
O5 O 1.3214(7) 0.5148(3) 1.07665(16) 0.0429(17) Uani 1 1 d .
O6 O 1.2157(6) 0.6131(3) 1.09554(15) 0.0392(16) Uani 1 1 d .
O7 O 0.6201(6) 0.2856(3) 1.01849(16) 0.0368(16) Uani 1 1 d .
O8 O 0.5181(6) 0.3826(3) 1.03958(16) 0.0402(16) Uani 1 1 d .
O9 O 0.7444(7) 0.5912(3) 0.77710(17) 0.0517(19) Uani 1 1 d .
O10 O 1.0889(7) 0.7145(3) 0.80845(15) 0.0463(18) Uani 1 1 d .
O11 O 1.0929(7) 0.4694(3) 1.12110(17) 0.0505(19) Uani 1 1 d .
O12 O 0.7484(7) 0.3470(3) 1.08996(16) 0.0441(18) Uani 1 1 d .
O1R O 0.2880(8) 0.7081(3) -0.0032(2) 0.066(2) Uani 1 1 d .
O1S O 0.4723(8) 0.4165(3) 0.9218(2) 0.061(2) Uani 1 1 d .
O1T O 1.0228(17) 0.4389(8) 0.8094(7) 0.243(10) Uani 1 1 d .

loop_
_atom_site_aniso_label
_atom_site_aniso_U_11
_atom_site_aniso_U_22
_atom_site_aniso_U_33
_atom_site_aniso_U_23
_atom_site_aniso_U_13
_atom_site_aniso_U_12
B1 0.096(11) 0.016(5) 0.023(5) -0.004(4) 0.011(6) 0.014(6)
B2 0.057(8) 0.017(5) 0.020(5) -0.001(4) -0.010(5) 0.001(5)
B3 0.060(8) 0.013(5) 0.030(5) 0.002(4) 0.008(5) -0.020(5)
B4 0.076(10) 0.029(6) 0.016(5) -0.004(4) 0.016(6) -0.003(6)
C1 0.062(7) 0.026(5) 0.020(4) -0.002(4) 0.003(5) 0.004(4)
C2 0.065(7) 0.020(4) 0.018(4) -0.004(3) 0.005(5) -0.005(5)
C3 0.061(7) 0.028(5) 0.016(4) -0.003(4) -0.003(5) 0.005(5)
C4 0.052(7) 0.025(4) 0.019(4) -0.003(3) 0.019(5) -0.005(4)
C5 0.047(6) 0.026(4) 0.019(4) -0.006(3) 0.011(5) 0.012(4)
C6 0.084(8) 0.020(4) 0.013(4) -0.007(3) -0.005(5) 0.010(5)
C7 0.060(7) 0.023(4) 0.020(4) -0.004(3) 0.003(4) 0.010(5)
C8 0.050(6) 0.022(4) 0.021(4) 0.001(3) 0.004(4) 0.002(4)
C9 0.065(7) 0.019(4) 0.019(4) -0.005(3) -0.008(5) 0.015(4)
C10 0.042(6) 0.015(4) 0.025(4) 0.005(3) 0.011(4) -0.005(4)
C11 0.077(8) 0.020(4) 0.018(4) 0.000(3) 0.018(5) -0.002(5)
C12 0.069(8) 0.020(4) 0.021(4) 0.000(3) -0.001(5) 0.005(5)
C13 0.030(5) 0.023(4) 0.016(4) -0.004(3) -0.001(4) 0.006(4)
C14 0.052(7) 0.017(4) 0.021(4) 0.002(3) 0.000(4) 0.006(4)
C15 0.052(7) 0.021(4) 0.019(4) -0.002(3) 0.005(5) -0.001(4)
C16 0.079(8) 0.016(4) 0.017(4) -0.002(3) 0.003(5) 0.007(5)
C17 0.059(7) 0.021(4) 0.023(4) -0.003(3) -0.013(4) -0.002(4)
C18 0.054(7) 0.021(4) 0.021(4) -0.004(3) -0.001(4) -0.012(4)
C19 0.041(6) 0.017(4) 0.018(4) -0.001(3) 0.013(4) 0.003(4)
C20 0.033(6) 0.023(4) 0.019(4) -0.009(3) 0.001(4) 0.001(4)
C21 0.035(6) 0.031(5) 0.026(5) -0.003(4) 0.003(5) 0.002(4)
C22 0.044(7) 0.022(4) 0.030(5) 0.002(4) 0.004(5) 0.013(5)
C23 0.045(6) 0.033(5) 0.022(4) 0.004(4) -0.003(5) -0.006(5)
C24 0.068(7) 0.015(4) 0.018(4) -0.005(3) 0.001(5) 0.009(5)
C25 0.125(11) 0.042(5) 0.012(4) 0.006(4) -0.009(6) 0.010(6)
C26 0.157(15) 0.051(7) 0.052(7) 0.013(6) 0.002(9) 0.033(9)
C27 0.146(17) 0.086(10) 0.083(10) -0.007(8) -0.012(11) 0.028(11)
C28 0.096(10) 0.092(9) 0.018(5) 0.000(5) 0.013(6) 0.012(8)
C29 0.148(14) 0.100(10) 0.042(7) -0.008(6) 0.004(8) 0.021(10)
C30 0.088(8) 0.040(5) 0.027(5) 0.017(4) 0.009(5) 0.008(5)
C31 0.126(9) 0.068(6) 0.061(6) 0.024(5) 0.023(6) 0.033(6)
C32 0.115(11) 0.069(7) 0.069(7) 0.027(6) 0.041(7) 0.048(7)
C33 0.116(11) 0.073(8) 0.032(6) 0.007(5) 0.009(7) 0.040(8)
C34 0.100(10) 0.042(6) 0.041(6) 0.000(5) 0.009(6) 0.019(6)
C35 0.063(9) 0.076(8) 0.074(8) -0.032(6) 0.000(7) 0.009(7)
C36 0.134(13) 0.041(6) 0.081(8) 0.011(6) -0.069(9) -0.008(7)
C37 0.150(13) 0.056(6) 0.035(6) -0.018(5) -0.024(7) -0.016(8)
C38 0.155(14) 0.040(6) 0.043(6) 0.006(5) -0.001(7) -0.039(7)
C39 0.131(13) 0.050(7) 0.068(8) -0.020(6) 0.001(8) -0.042(7)
C40 0.116(12) 0.033(5) 0.068(7) 0.016(5) 0.012(8) -0.004(6)
C41 0.082(9) 0.044(6) 0.072(7) 0.003(5) 0.036(7) -0.011(6)
C42 0.098(11) 0.062(7) 0.072(8) 0.016(6) -0.019(8) -0.003(7)
C43 0.064(8) 0.053(6) 0.033(5) -0.012(5) -0.010(5) 0.019(6)
C44 0.095(10) 0.032(5) 0.032(5) -0.015(4) -0.007(6) -0.024(6)
C45 0.073(8) 0.030(5) 0.039(5) -0.001(4) 0.006(5) -0.011(5)
C46 0.025(5) 0.034(5) 0.047(5) 0.005(4) 0.010(5) -0.003(4)
C47 0.056(8) 0.070(7) 0.048(6) -0.005(5) 0.009(6) -0.019(6)
C48 0.073(9) 0.043(6) 0.063(7) -0.014(5) -0.030(6) -0.007(6)
C49 0.069(8) 0.045(6) 0.049(6) -0.013(5) -0.001(6) -0.020(6)
C50 0.104(10) 0.055(6) 0.023(5) -0.002(4) 0.001(6) -0.017(7)
C51 0.100(10) 0.036(5) 0.045(6) -0.003(5) -0.019(6) -0.002(6)
C52 0.103(10) 0.023(5) 0.055(6) 0.005(4) 0.011(7) -0.004(6)
C53 0.085(10) 0.030(5) 0.074(8) -0.011(5) 0.022(7) 0.008(6)
C54 0.141(13) 0.043(6) 0.039(6) -0.001(5) 0.033(7) -0.029(7)
C55 0.019(5) 0.041(5) 0.038(5) -0.002(4) -0.021(4) 0.001(4)
C56 0.067(8) 0.033(5) 0.028(5) 0.001(4) -0.003(5) -0.020(5)
C57 0.098(10) 0.011(4) 0.039(5) 0.003(4) -0.003(6) -0.012(5)
C58 0.062(8) 0.028(5) 0.044(6) 0.001(4) 0.019(5) 0.000(5)
C1R 0.041(7) 0.045(6) 0.038(5) -0.006(4) -0.006(5) -0.022(5)
C2R 0.110(12) 0.052(6) 0.057(7) -0.013(5) 0.008(8) 0.019(7)
C3R 0.122(14) 0.076(9) 0.141(13) -0.056(9) 0.030(11) -0.025(9)
C1S 0.127(14) 0.069(8) 0.064(8) 0.006(6) 0.000(8) 0.002(9)
C2S 0.082(10) 0.051(7) 0.045(6) 0.007(5) -0.019(6) -0.038(7)
C3S 0.155(16) 0.065(8) 0.156(14) -0.046(9) 0.026(12) 0.013(9)
C1T 0.32(3) 0.082(11) 0.092(11) 0.022(9) 0.024(15) 0.089(16)
C2T 0.116(16) 0.061(10) 0.171(18) -0.007(11) -0.032(14) -0.006(10)
C3T 0.23(2) 0.102(12) 0.121(14) 0.020(11) 0.035(16) 0.078(15)
N1 0.060(6) 0.028(4) 0.012(3) 0.003(3) -0.010(4) 0.011(4)
N2 0.054(6) 0.030(4) 0.018(4) 0.004(3) 0.003(4) -0.007(4)
O1 0.051(5) 0.031(3) 0.045(4) -0.016(3) -0.025(3) 0.005(3)
O2 0.092(6) 0.031(3) 0.036(4) -0.008(3) -0.014(4) -0.015(4)
O3 0.063(5) 0.031(3) 0.027(3) -0.001(2) 0.008(3) -0.004(3)
O4 0.069(5) 0.027(3) 0.036(3) -0.006(3) 0.013(4) -0.009(3)
O5 0.070(5) 0.029(3) 0.030(3) -0.006(3) -0.007(3) 0.008(3)
O6 0.066(5) 0.028(3) 0.024(3) -0.002(2) -0.013(3) 0.000(3)
O7 0.058(5) 0.016(3) 0.036(3) 0.000(2) 0.009(3) -0.015(3)
O8 0.060(5) 0.021(3) 0.040(3) -0.004(3) 0.013(3) -0.009(3)
O9 0.074(6) 0.055(4) 0.026(3) 0.010(3) -0.018(4) -0.024(4)
O10 0.087(6) 0.031(3) 0.021(3) 0.004(3) 0.002(3) -0.016(4)
O11 0.080(6) 0.037(4) 0.034(4) 0.007(3) -0.007(4) -0.017(4)
O12 0.075(5) 0.032(3) 0.026(3) 0.005(3) 0.013(3) -0.021(3)
O1R 0.074(6) 0.044(4) 0.079(5) -0.014(4) -0.005(4) 0.017(4)
O1S 0.083(6) 0.042(4) 0.059(4) -0.003(3) 0.008(4) 0.005(4)
O1T 0.184(18) 0.124(12) 0.42(3) -0.030(15) -0.043(19) -0.051(13)

loop_
_atom_type_symbol
_atom_type_description
_atom_type_scat_dispersion_real
_atom_type_scat_dispersion_imag
_atom_type_scat_source
C C 0.0033 0.0016 'International Tables Vol C Tables 4.2.6.8 and 6.1.1.4'
H H 0.0000 0.0000 'International Tables Vol C Tables 4.2.6.8 and 6.1.1.4'
B B 0.0013 0.0007 'International Tables Vol C Tables 4.2.6.8 and 6.1.1.4'
N N 0.0061 0.0033 'International Tables Vol C Tables 4.2.6.8 and 6.1.1.4'
O O 0.0106 0.0060 'International Tables Vol C Tables 4.2.6.8 and 6.1.1.4'

loop_
_geom_angle_atom_site_label_1
_geom_angle_atom_site_label_2
_geom_angle_atom_site_label_3
_geom_angle
O1 B1 O2 115.7(11)
O1 B1 C2 120.8(7)
O2 B1 C2 122.8(10)
O4 B2 O3 115.3(9)
O4 B2 C6 123.2(7)
O3 B2 C6 121.0(9)
O6 B3 O5 113.6(9)
O6 B3 C12 122.2(9)
O5 B3 C12 122.6(7)
O8 B4 O7 114.3(10)
O8 B4 C16 122.5(8)
O7 B4 C16 123.0(9)
C10 C1 C2 125.9(9)
C10 C1 H1 117.1
C2 C1 H1 117.1
C3 C2 C1 115.3(8)
C3 C2 B1 124.6(7)
C1 C2 B1 120.1(8)
C2 C3 C4 122.7(7)
C2 C3 C21 118.6(8)
C4 C3 C21 118.8(8)
C5 C4 C3 121.3(7)
C5 C4 C9 119.9(8)
C3 C4 C9 118.7(8)
C6 C5 C4 122.6(7)
C6 C5 C22 119.2(8)
C4 C5 C22 118.2(8)
C5 C6 C7 116.9(9)
C5 C6 B2 124.9(7)
C7 C6 B2 118.2(8)
C8 C7 C6 123.1(9)
C8 C7 H7 118.4
C6 C7 H7 118.4
C7 C8 C9 120.5(7)
C7 C8 C20 121.8(8)
C9 C8 C20 117.7(8)
C10 C9 C8 124.4(7)
C10 C9 C4 118.6(8)
C8 C9 C4 117.0(8)
C1 C10 C9 118.9(7)
C1 C10 C18 123.5(8)
C9 C10 C18 117.7(8)
C20 C11 C12 122.7(9)
C20 C11 H11 118.6
C12 C11 H11 118.6
C13 C12 C11 117.7(9)
C13 C12 B3 123.0(7)
C11 C12 B3 119.2(8)
C12 C13 C14 121.6(7)
C12 C13 C23 119.9(8)
C14 C13 C23 118.4(8)
C13 C14 C15 122.2(7)
C13 C14 C19 121.0(8)
C15 C14 C19 116.8(8)
C16 C15 C14 124.9(7)
C16 C15 C24 117.2(8)
C14 C15 C24 117.8(8)
C15 C16 C17 116.9(8)
C15 C16 B4 125.7(7)
C17 C16 B4 117.2(8)
C18 C17 C16 122.6(8)
C18 C17 H17 118.7
C16 C17 H17 118.7
C17 C18 C19 118.9(7)
C17 C18 C10 122.1(8)
C19 C18 C10 119.0(8)
C20 C19 C18 123.5(7)
C20 C19 C14 116.6(8)
C18 C19 C14 119.9(7)
C11 C20 C19 120.3(7)
C11 C20 C8 122.0(8)
C19 C20 C8 117.7(7)
O9 C21 N1 121.9(7)
O9 C21 C3 119.6(8)
N1 C21 C3 118.5(8)
O10 C22 N1 121.4(7)
O10 C22 C5 118.7(8)
N1 C22 C5 119.7(8)
O11 C23 N2 121.2(7)
O11 C23 C13 118.1(8)
N2 C23 C13 120.6(8)
O12 C24 N2 122.3(7)
O12 C24 C15 119.2(8)
N2 C24 C15 118.5(8)
C28 C25 N1 114.5(9)
C28 C25 C26 117.8(10)
N1 C25 C26 110.8(8)
C28 C25 H25 103.9
N1 C25 H25 103.9
C26 C25 H25 103.9
C27 C26 C25 117.6(12)
C27 C26 H26A 107.9
C25 C26 H26A 107.9
C27 C26 H26B 107.9
C25 C26 H26B 107.9
H26A C26 H26B 107.2
C26 C27 H27A 109.5
C26 C27 H27B 109.5
H27A C27 H27B 109.5
C26 C27 H27C 109.5
H27A C27 H27C 109.5
H27B C27 H27C 109.5
C25 C28 C29 119.3(11)
C25 C28 H28A 107.5
C29 C28 H28A 107.5
C25 C28 H28B 107.5
C29 C28 H28B 107.5
H28A C28 H28B 107.0
C28 C29 H29A 109.5
C28 C29 H29B 109.5
H29A C29 H29B 109.5
C28 C29 H29C 109.5
H29A C29 H29C 109.5
H29B C29 H29C 109.5
C33 C30 C31 122.6(9)
C33 C30 N2 114.4(8)
C31 C30 N2 111.0(8)
C33 C30 H30 101.6
C31 C30 H30 101.6
N2 C30 H30 101.6
C32 C31 C30 124.9(11)
C32 C31 H31A 106.1
C30 C31 H31A 106.1
C32 C31 H31B 106.1
C30 C31 H31B 106.1
H31A C31 H31B 106.3
C31 C32 H32A 109.5
C31 C32 H32B 109.5
H32A C32 H32B 109.5
C31 C32 H32C 109.5
H32A C32 H32C 109.5
H32B C32 H32C 109.5
C30 C33 C34 123.4(10)
C30 C33 H33A 106.5
C34 C33 H33A 106.5
C30 C33 H33B 106.5
C34 C33 H33B 106.5
H33A C33 H33B 106.5
C33 C34 H34A 109.5
C33 C34 H34B 109.5
H34A C34 H34B 109.5
C33 C34 H34C 109.5
H34A C34 H34C 109.5
H34B C34 H34C 109.5
C43 C35 H35A 109.5
C43 C35 H35B 109.5
H35A C35 H35B 109.5
C43 C35 H35C 109.5
H35A C35 H35C 109.5
H35B C35 H35C 109.5
C43 C36 H36A 109.5
C43 C36 H36B 109.5
H36A C36 H36B 109.5
C43 C36 H36C 109.5
H36A C36 H36C 109.5
H36B C36 H36C 109.5
C44 C37 H37A 109.5
C44 C37 H37B 109.5
H37A C37 H37B 109.5
C44 C37 H37C 109.5
H37A C37 H37C 109.5
H37B C37 H37C 109.5
C44 C38 H38A 109.5
C44 C38 H38B 109.5
H38A C38 H38B 109.5
C44 C38 H38C 109.5
H38A C38 H38C 109.5
H38B C38 H38C 109.5
C45 C39 H39A 109.5
C45 C39 H39B 109.5
H39A C39 H39B 109.5
C45 C39 H39C 109.5
H39A C39 H39C 109.5
H39B C39 H39C 109.5
C45 C40 H40A 109.5
C45 C40 H40B 109.5
H40A C40 H40B 109.5
C45 C40 H40C 109.5
H40A C40 H40C 109.5
H40B C40 H40C 109.5
C46 C41 H41A 109.5
C46 C41 H41B 109.5
H41A C41 H41B 109.5
C46 C41 H41C 109.5
H41A C41 H41C 109.5
H41B C41 H41C 109.5
C46 C42 H42A 109.5
C46 C42 H42B 109.5
H42A C42 H42B 109.5
C46 C42 H42C 109.5
H42A C42 H42C 109.5
H42B C42 H42C 109.5
C35 C43 O1 109.1(8)
C35 C43 C36 110.3(10)
O1 C43 C36 106.1(8)
C35 C43 C44 116.5(10)
O1 C43 C44 99.5(7)
C36 C43 C44 114.2(8)
O2 C44 C37 108.6(10)
O2 C44 C38 109.2(9)
C37 C44 C38 110.8(8)
O2 C44 C43 103.1(7)
C37 C44 C43 113.8(9)
C38 C44 C43 111.0(9)
O3 C45 C46 103.1(6)
O3 C45 C39 108.6(8)
C46 C45 C39 118.0(10)
O3 C45 C40 102.1(8)
C46 C45 C40 113.9(8)
C39 C45 C40 109.5(8)
O4 C46 C41 108.9(7)
O4 C46 C45 104.2(7)
C41 C46 C45 114.5(7)
O4 C46 C42 107.2(7)
C41 C46 C42 109.6(9)
C45 C46 C42 112.1(8)
C55 C47 H47A 109.5
C55 C47 H47B 109.5
H47A C47 H47B 109.5
C55 C47 H47C 109.5
H47A C47 H47C 109.5
H47B C47 H47C 109.5
C55 C48 H48A 109.5
C55 C48 H48B 109.5
H48A C48 H48B 109.5
C55 C48 H48C 109.5
H48A C48 H48C 109.5
H48B C48 H48C 109.5
C56 C49 H49A 109.5
C56 C49 H49B 109.5
H49A C49 H49B 109.5
C56 C49 H49C 109.5
H49A C49 H49C 109.5
H49B C49 H49C 109.5
C56 C50 H50A 109.5
C56 C50 H50B 109.5
H50A C50 H50B 109.5
C56 C50 H50C 109.5
H50A C50 H50C 109.5
H50B C50 H50C 109.5
C57 C51 H51A 109.5
C57 C51 H51B 109.5
H51A C51 H51B 109.5
C57 C51 H51C 109.5
H51A C51 H51C 109.5
H51B C51 H51C 109.5
C57 C52 H52A 109.5
C57 C52 H52B 109.5
H52A C52 H52B 109.5
C57 C52 H52C 109.5
H52A C52 H52C 109.5
H52B C52 H52C 109.5
C58 C53 H53A 109.5
C58 C53 H53B 109.5
H53A C53 H53B 109.5
C58 C53 H53C 109.5
H53A C53 H53C 109.5
H53B C53 H53C 109.5
C58 C54 H54A 109.5
C58 C54 H54B 109.5
H54A C54 H54B 109.5
C58 C54 H54C 109.5
H54A C54 H54C 109.5
H54B C54 H54C 109.5
O5 C55 C48 107.9(7)
O5 C55 C47 105.7(7)
C48 C55 C47 111.0(8)
O5 C55 C56 104.3(7)
C48 C55 C56 113.8(7)
C47 C55 C56 113.4(7)
O6 C56 C49 108.2(8)
O6 C56 C55 101.9(6)
C49 C56 C55 115.1(8)
O6 C56 C50 104.4(8)
C49 C56 C50 111.5(7)
C55 C56 C50 114.5(8)
O7 C57 C52 110.3(9)
O7 C57 C51 108.7(8)
C52 C57 C51 109.4(7)
O7 C57 C58 105.1(7)
C52 C57 C58 113.2(8)
C51 C57 C58 109.9(9)
C53 C58 O8 108.6(8)
C53 C58 C54 112.4(9)
O8 C58 C54 104.0(8)
C53 C58 C57 118.1(9)
O8 C58 C57 99.2(7)
C54 C58 C57 112.6(8)
O1R C1R C2R 123.2(9)
O1R C1R C3R 118.0(11)
C2R C1R C3R 118.7(11)
C1R C2R H2R1 109.5
C1R C2R H2R2 109.5
H2R1 C2R H2R2 109.5
C1R C2R H2R3 109.5
H2R1 C2R H2R3 109.5
H2R2 C2R H2R3 109.5
C1R C3R H3R1 109.5
C1R C3R H3R2 109.5
H3R1 C3R H3R2 109.5
C1R C3R H3R3 109.5
H3R1 C3R H3R3 109.5
H3R2 C3R H3R3 109.5
C2S C1S H1S1 109.5
C2S C1S H1S2 109.5
H1S1 C1S H1S2 109.5
C2S C1S H1S3 109.5
H1S1 C1S H1S3 109.5
H1S2 C1S H1S3 109.5
O1S C2S C1S 121.5(10)
O1S C2S C3S 121.0(13)
C1S C2S C3S 117.5(14)
C2S C3S H3S1 109.5
C2S C3S H3S2 109.5
H3S1 C3S H3S2 109.5
C2S C3S H3S3 109.5
H3S1 C3S H3S3 109.5
H3S2 C3S H3S3 109.5
C2T C1T H1T1 109.5
C2T C1T H1T2 109.5
H1T1 C1T H1T2 109.5
C2T C1T H1T3 109.5
H1T1 C1T H1T3 109.5
H1T2 C1T H1T3 109.5
O1T C2T C1T 125(2)
O1T C2T C3T 121(2)
C1T C2T C3T 113.3(17)
C2T C3T H3T1 109.5
C2T C3T H3T2 109.5
H3T1 C3T H3T2 109.5
C2T C3T H3T3 109.5
H3T1 C3T H3T3 109.5
H3T2 C3T H3T3 109.5
C22 N1 C21 122.7(7)
C22 N1 C25 119.7(8)
C21 N1 C25 117.5(8)
C23 N2 C24 122.1(7)
C23 N2 C30 120.5(8)
C24 N2 C30 117.3(8)
B1 O1 C43 108.0(7)
B1 O2 C44 107.6(9)
B2 O3 C45 104.5(7)
B2 O4 C46 106.4(6)
B3 O5 C55 107.0(6)
B3 O6 C56 106.3(7)
B4 O7 C57 108.0(8)
B4 O8 C58 108.6(7)

loop_
_geom_bond_atom_site_label_1
_geom_bond_atom_site_label_2
_geom_bond_distance
B1 O1 1.296(13)
B1 O2 1.351(11)
B1 C2 1.578(16)
B2 O4 1.343(12)
B2 O3 1.372(10)
B2 C6 1.569(15)
B3 O6 1.354(10)
B3 O5 1.376(13)
B3 C12 1.585(14)
B4 O8 1.333(13)
B4 O7 1.363(10)
B4 C16 1.585(15)
C1 C10 1.364(12)
C1 C2 1.424(11)
C1 H1 0.9500
C2 C3 1.391(12)
C3 C4 1.426(13)
C3 C21 1.492(11)
C4 C5 1.417(12)
C4 C9 1.460(11)
C5 C6 1.372(13)
C5 C22 1.492(11)
C6 C7 1.430(11)
C7 C8 1.387(12)
C7 H7 0.9500
C8 C9 1.413(12)
C8 C20 1.506(10)
C9 C10 1.411(12)
C10 C18 1.467(11)
C11 C20 1.381(12)
C11 C12 1.422(10)
C11 H11 0.9500
C12 C13 1.364(12)
C13 C14 1.383(11)
C13 C23 1.483(10)
C14 C15 1.407(12)
C14 C19 1.465(10)
C15 C16 1.357(12)
C15 C24 1.515(11)
C16 C17 1.455(11)
C17 C18 1.375(12)
C17 H17 0.9500
C18 C19 1.429(12)
C19 C20 1.399(11)
C21 O9 1.222(10)
C21 N1 1.404(11)
C22 O10 1.245(10)
C22 N1 1.372(11)
C23 O11 1.246(10)
C23 N2 1.357(11)
C24 O12 1.237(11)
C24 N2 1.391(11)
C25 C28 1.449(16)
C25 N1 1.511(10)
C25 C26 1.528(14)
C25 H25 1.0000
C26 C27 1.442(18)
C26 H26A 0.9900
C26 H26B 0.9900
C27 H27A 0.9800
C27 H27B 0.9800
C27 H27C 0.9800
C28 C29 1.496(15)
C28 H28A 0.9900
C28 H28B 0.9900
C29 H29A 0.9800
C29 H29B 0.9800
C29 H29C 0.9800
C30 C33 1.436(15)
C30 C31 1.454(14)
C30 N2 1.515(10)
C30 H30 1.0000
C31 C32 1.414(16)
C31 H31A 0.9900
C31 H31B 0.9900
C32 H32A 0.9800
C32 H32B 0.9800
C32 H32C 0.9800
C33 C34 1.474(13)
C33 H33A 0.9900
C33 H33B 0.9900
C34 H34A 0.9800
C34 H34B 0.9800
C34 H34C 0.9800
C35 C43 1.456(15)
C35 H35A 0.9800
C35 H35B 0.9800
C35 H35C 0.9800
C36 C43 1.554(13)
C36 H36A 0.9800
C36 H36B 0.9800
C36 H36C 0.9800
C37 C44 1.528(12)
C37 H37A 0.9800
C37 H37B 0.9800
C37 H37C 0.9800
C38 C44 1.529(13)
C38 H38A 0.9800
C38 H38B 0.9800
C38 H38C 0.9800
C39 C45 1.520(13)
C39 H39A 0.9800
C39 H39B 0.9800
C39 H39C 0.9800
C40 C45 1.591(13)
C40 H40A 0.9800
C40 H40B 0.9800
C40 H40C 0.9800
C41 C46 1.512(12)
C41 H41A 0.9800
C41 H41B 0.9800
C41 H41C 0.9800
C42 C46 1.521(14)
C42 H42A 0.9800
C42 H42B 0.9800
C42 H42C 0.9800
C43 O1 1.491(11)
C43 C44 1.594(13)
C44 O2 1.415(13)
C45 O3 1.479(12)
C45 C46 1.518(13)
C46 O4 1.441(10)
C47 C55 1.527(13)
C47 H47A 0.9800
C47 H47B 0.9800
C47 H47C 0.9800
C48 C55 1.515(12)
C48 H48A 0.9800
C48 H48B 0.9800
C48 H48C 0.9800
C49 C56 1.512(12)
C49 H49A 0.9800
C49 H49B 0.9800
C49 H49C 0.9800
C50 C56 1.553(12)
C50 H50A 0.9800
C50 H50B 0.9800
C50 H50C 0.9800
C51 C57 1.557(12)
C51 H51A 0.9800
C51 H51B 0.9800
C51 H51C 0.9800
C52 C57 1.528(11)
C52 H52A 0.9800
C52 H52B 0.9800
C52 H52C 0.9800
C53 C58 1.429(15)
C53 H53A 0.9800
C53 H53B 0.9800
C53 H53C 0.9800
C54 C58 1.540(13)
C54 H54A 0.9800
C54 H54B 0.9800
C54 H54C 0.9800
C55 O5 1.428(10)
C55 C56 1.540(13)
C56 O6 1.475(11)
C57 O7 1.406(12)
C57 C58 1.594(13)
C58 O8 1.499(11)
C1R O1R 1.216(12)
C1R C2R 1.435(15)
C1R C3R 1.538(14)
C2R H2R1 0.9800
C2R H2R2 0.9800
C2R H2R3 0.9800
C3R H3R1 0.9800
C3R H3R2 0.9800
C3R H3R3 0.9800
C1S C2S 1.457(17)
C1S H1S1 0.9800
C1S H1S2 0.9800
C1S H1S3 0.9800
C2S O1S 1.245(14)
C2S C3S 1.490(16)
C3S H3S1 0.9800
C3S H3S2 0.9800
C3S H3S3 0.9800
C1T C2T 1.52(2)
C1T H1T1 0.9800
C1T H1T2 0.9800
C1T H1T3 0.9800
C2T O1T 1.12(2)
C2T C3T 1.52(2)
C3T H3T1 0.9800
C3T H3T2 0.9800
C3T H3T3 0.9800
